data_7215951
loop_
_publ_author_name
'Sarma, Bipul'
'Saikia, Basanta'

_publ_section_title
;
 Hydrogen bond synthon competition in the stabilization of theophylline
 cocrystals
;
_journal_issue 22
_journal_name_full CrystEngComm
_journal_page_first 4753
_journal_paper_doi 10.1039/c3ce42332h
_journal_volume 16
_journal_year 2014
_chemical_formula_moiety 'C7H8N4O2, C7H6O4'
_chemical_formula_sum 'C14 H14 N4 O6'
_chemical_formula_weight 334.29
_chemical_name_systematic
; 
 Theophylline, 3,5-Dihydroxybenzoic acid cocrystal 
;
_space_group_IT_number 2
_symmetry_cell_setting triclinic
_symmetry_space_group_name_Hall '-P 1'
_symmetry_space_group_name_H-M 'P -1'
_atom_sites_solution_hydrogens geom
_atom_sites_solution_primary direct
_atom_sites_solution_secondary difmap
_audit_creation_method SHELXL-97
_cell_angle_alpha 81.6460(10)
_cell_angle_beta 85.6010(10)
_cell_angle_gamma 82.1560(10)
_cell_formula_units_Z 2
_cell_length_a 7.3213(2)
_cell_length_b 8.0238(2)
_cell_length_c 12.6902(2)
_cell_measurement_reflns_used 6773
_cell_measurement_temperature 296(2)
_cell_measurement_theta_max 33.95
_cell_measurement_theta_min 2.59
_cell_volume 729.44(3)
_computing_cell_refinement 'Bruker SAINT'
_computing_data_collection 'Bruker APEX2'
_computing_data_reduction 'Bruker SAINT'
_computing_molecular_graphics 'Bruker SHELXTL'
_computing_publication_material 'Bruker SHELXTL'
_computing_structure_refinement 'SHELXL-97 (Sheldrick, 2008)'
_computing_structure_solution 'SHELXS-97 (Sheldrick, 2008)'
_diffrn_ambient_temperature 296(2)
_diffrn_measured_fraction_theta_full 0.980
_diffrn_measured_fraction_theta_max 0.980
_diffrn_measurement_device_type 'Bruker APEX-II CCD'
_diffrn_measurement_method '\f and \w scans'
_diffrn_radiation_monochromator graphite
_diffrn_radiation_source 'fine-focus sealed tube'
_diffrn_radiation_type MoK\a
_diffrn_radiation_wavelength 0.71073
_diffrn_reflns_av_R_equivalents 0.0251
_diffrn_reflns_av_sigmaI/netI 0.0245
_diffrn_reflns_limit_h_max 11
_diffrn_reflns_limit_h_min -11
_diffrn_reflns_limit_k_max 12
_diffrn_reflns_limit_k_min -12
_diffrn_reflns_limit_l_max 19
_diffrn_reflns_limit_l_min -19
_diffrn_reflns_number 21150
_diffrn_reflns_theta_full 33.98
_diffrn_reflns_theta_max 33.98
_diffrn_reflns_theta_min 1.62
_exptl_absorpt_coefficient_mu 0.122
_exptl_absorpt_correction_T_max 0.9856
_exptl_absorpt_correction_T_min 0.9633
_exptl_absorpt_correction_type multi-scan
_exptl_absorpt_process_details SADABS
_exptl_crystal_colour colorless
_exptl_crystal_density_diffrn 1.522
_exptl_crystal_density_method 'not measured'
_exptl_crystal_description block
_exptl_crystal_F_000 348
_exptl_crystal_size_max 0.31
_exptl_crystal_size_mid 0.17
_exptl_crystal_size_min 0.12
_refine_diff_density_max 0.291
_refine_diff_density_min -0.378
_refine_diff_density_rms 0.099
_refine_ls_extinction_method none
_refine_ls_goodness_of_fit_ref 1.073
_refine_ls_hydrogen_treatment mixed
_refine_ls_matrix_type full
_refine_ls_number_parameters 235
_refine_ls_number_reflns 5826
_refine_ls_number_restraints 0
_refine_ls_restrained_S_all 1.073
_refine_ls_R_factor_all 0.0688
_refine_ls_R_factor_gt 0.0486
_refine_ls_shift/su_max 0.000
_refine_ls_shift/su_mean 0.000
_refine_ls_structure_factor_coef Fsqd
_refine_ls_weighting_details 'calc w=1/[\s^2^(Fo^2^)+(0.0921P)^2^+0.0739P] where P=(Fo^2^+2Fc^2^)/3'
_refine_ls_weighting_scheme calc
_refine_ls_wR_factor_gt 0.1381
_refine_ls_wR_factor_ref 0.1646
_reflns_number_gt 4276
_reflns_number_total 5826
_reflns_threshold_expression >2sigma(I)
_cod_data_source_file c3ce42332h.txt
_cod_data_source_block b8hour_0m
_cod_depositor_comments
;
The following automatic conversions were performed:

'_symmetry_cell_setting' value 'Triclinic' changed to 'triclinic'
according to
/usr/data/users/saulius/crontab/automatic-downloads/rss-feeds/RSC/lib/dictionaries/cif_core.dic
dictionary named 'cif_core.dic' version 2.4.2 from 2011-04-26.

Automatic conversion script
Id: cif_fix_values 2281 2013-09-26 08:29:07Z andrius 
;
_cod_original_sg_symbol_H-M P-1
_cod_database_code 7215951

loop_
_symmetry_equiv_pos_as_xyz
'x, y, z'
'-x, -y, -z'

loop_
_atom_site_label
_atom_site_type_symbol
_atom_site_fract_x
_atom_site_fract_y
_atom_site_fract_z
_atom_site_U_iso_or_equiv
_atom_site_adp_type
_atom_site_occupancy
_atom_site_symmetry_multiplicity
_atom_site_calc_flag
_atom_site_refinement_flags
O2 O 0.71538(14) 0.48101(11) 0.45201(6) 0.0452(2) Uani 1 1 d .
N1 N 0.78642(16) 0.09751(12) 0.20125(8) 0.0417(2) Uani 1 1 d .
O1 O 0.51273(14) 0.64938(11) 0.11595(6) 0.0445(2) Uani 1 1 d .
O4 O 0.99416(15) 0.19833(12) 0.74189(7) 0.0498(2) Uani 1 1 d .
O3 O 1.05076(16) 0.24907(13) 0.90311(7) 0.0537(3) Uani 1 1 d .
O6 O 0.76784(17) 0.86202(13) 0.90822(8) 0.0586(3) Uani 1 1 d .
O5 O 0.68782(16) 0.75374(12) 0.56138(7) 0.0535(3) Uani 1 1 d .
C6 C 0.5425(2) 0.73048(15) 0.31409(10) 0.0455(3) Uani 1 1 d .
H6A H 0.4613 0.7163 0.3769 0.068 Uiso 1 1 calc R
H6B H 0.4756 0.7966 0.2568 0.068 Uiso 1 1 calc R
H6C H 0.6429 0.7878 0.3284 0.068 Uiso 1 1 calc R
N3 N 0.61565(12) 0.56322(11) 0.28379(6) 0.03155(18) Uani 1 1 d .
N2 N 0.65402(16) 0.28643(13) 0.07386(7) 0.0413(2) Uani 1 1 d .
C1 C 0.7330(2) 0.12735(16) 0.10102(10) 0.0486(3) Uani 1 1 d .
H1 H 0.7492 0.0456 0.0550 0.058 Uiso 1 1 calc R
N4 N 0.75733(13) 0.28384(11) 0.33898(6) 0.03208(18) Uani 1 1 d .
C13 C 0.79093(17) 0.74897(14) 0.83663(9) 0.0382(2) Uani 1 1 d .
C12 C 0.73117(17) 0.80505(14) 0.73456(9) 0.0388(2) Uani 1 1 d .
H12 H 0.6782 0.9168 0.7168 0.047 Uiso 1 1 calc R
C3 C 0.58760(15) 0.53551(13) 0.18010(7) 0.03085(19) Uani 1 1 d .
C2 C 0.65504(14) 0.36749(13) 0.16186(7) 0.03118(19) Uani 1 1 d .
C4 C 0.69754(14) 0.44423(13) 0.36301(7) 0.03090(19) Uani 1 1 d .
C5 C 0.73602(14) 0.24821(12) 0.23856(7) 0.03026(19) Uani 1 1 d .
C7 C 0.8292(2) 0.15116(16) 0.42266(9) 0.0448(3) Uani 1 1 d .
H7A H 0.7301 0.0922 0.4565 0.067 Uiso 1 1 calc R
H7B H 0.8836 0.2018 0.4746 0.067 Uiso 1 1 calc R
H7C H 0.9211 0.0724 0.3917 0.067 Uiso 1 1 calc R
C8 C 0.98551(16) 0.29693(14) 0.81689(8) 0.0349(2) Uani 1 1 d .
C9 C 0.89297(14) 0.47269(13) 0.78679(8) 0.03109(19) Uani 1 1 d .
C14 C 0.87058(16) 0.58248(14) 0.86350(8) 0.0362(2) Uani 1 1 d .
H14 H 0.9086 0.5447 0.9321 0.043 Uiso 1 1 calc R
C11 C 0.75102(16) 0.69332(14) 0.65957(8) 0.0349(2) Uani 1 1 d .
C10 C 0.83403(14) 0.52653(13) 0.68440(8) 0.0321(2) Uani 1 1 d .
H10 H 0.8497 0.4527 0.6334 0.039 Uiso 1 1 calc R
H4 H 1.067(3) 0.095(3) 0.7666(18) 0.077(6) Uiso 1 1 d .
H2 H 0.596(2) 0.323(2) 0.0091(14) 0.056(5) Uiso 1 1 d .
H5 H 0.703(3) 0.665(4) 0.523(2) 0.097(8) Uiso 1 1 d .
H6 H 0.817(3) 0.821(3) 0.973(2) 0.092(7) Uiso 1 1 d .

loop_
_atom_site_aniso_label
_atom_site_aniso_U_11
_atom_site_aniso_U_22
_atom_site_aniso_U_33
_atom_site_aniso_U_23
_atom_site_aniso_U_13
_atom_site_aniso_U_12
O2 0.0697(6) 0.0402(4) 0.0262(3) -0.0104(3) -0.0152(3) 0.0042(4)
N1 0.0628(6) 0.0275(4) 0.0335(4) -0.0088(3) -0.0150(4) 0.0102(4)
O1 0.0683(6) 0.0311(4) 0.0322(4) -0.0024(3) -0.0219(4) 0.0094(4)
O4 0.0792(6) 0.0311(4) 0.0379(4) -0.0115(3) -0.0220(4) 0.0148(4)
O3 0.0815(7) 0.0406(5) 0.0373(4) -0.0087(3) -0.0276(4) 0.0159(4)
O6 0.0950(8) 0.0401(5) 0.0414(5) -0.0225(4) -0.0248(5) 0.0183(5)
O5 0.0892(7) 0.0361(4) 0.0343(4) -0.0073(3) -0.0283(4) 0.0120(4)
C6 0.0664(8) 0.0291(5) 0.0411(6) -0.0132(4) -0.0129(5) 0.0082(5)
N3 0.0437(4) 0.0253(4) 0.0255(4) -0.0056(3) -0.0099(3) 0.0031(3)
N2 0.0634(6) 0.0336(4) 0.0261(4) -0.0091(3) -0.0160(4) 0.0098(4)
C1 0.0764(9) 0.0336(5) 0.0354(5) -0.0142(4) -0.0185(5) 0.0133(5)
N4 0.0444(4) 0.0275(4) 0.0233(3) -0.0025(3) -0.0103(3) 0.0026(3)
C13 0.0506(6) 0.0324(5) 0.0327(5) -0.0135(4) -0.0116(4) 0.0055(4)
C12 0.0533(6) 0.0289(5) 0.0339(5) -0.0091(4) -0.0137(4) 0.0074(4)
C3 0.0408(5) 0.0266(4) 0.0248(4) -0.0036(3) -0.0099(3) 0.0016(3)
C2 0.0425(5) 0.0273(4) 0.0233(4) -0.0049(3) -0.0095(3) 0.0028(3)
C4 0.0410(5) 0.0287(4) 0.0230(4) -0.0043(3) -0.0084(3) 0.0003(3)
C5 0.0405(5) 0.0255(4) 0.0244(4) -0.0044(3) -0.0087(3) 0.0022(3)
C7 0.0662(7) 0.0354(5) 0.0288(5) 0.0018(4) -0.0147(5) 0.0076(5)
C8 0.0446(5) 0.0293(5) 0.0307(4) -0.0066(3) -0.0111(4) 0.0034(4)
C9 0.0382(5) 0.0273(4) 0.0282(4) -0.0070(3) -0.0095(3) 0.0019(3)
C14 0.0492(6) 0.0320(5) 0.0281(4) -0.0097(4) -0.0134(4) 0.0051(4)
C11 0.0461(5) 0.0298(5) 0.0288(4) -0.0060(3) -0.0114(4) 0.0027(4)
C10 0.0420(5) 0.0279(4) 0.0271(4) -0.0079(3) -0.0091(3) 0.0016(4)

loop_
_atom_type_symbol
_atom_type_description
_atom_type_scat_dispersion_real
_atom_type_scat_dispersion_imag
_atom_type_scat_source
C C 0.0033 0.0016 'International Tables Vol C Tables 4.2.6.8 and 6.1.1.4'
H H 0.0000 0.0000 'International Tables Vol C Tables 4.2.6.8 and 6.1.1.4'
N N 0.0061 0.0033 'International Tables Vol C Tables 4.2.6.8 and 6.1.1.4'
O O 0.0106 0.0060 'International Tables Vol C Tables 4.2.6.8 and 6.1.1.4'

loop_
_geom_angle_atom_site_label_1
_geom_angle_atom_site_label_2
_geom_angle_atom_site_label_3
_geom_angle
C1 N1 C5 103.71(9)
C8 O4 H4 107.2(14)
C13 O6 H6 114.5(18)
C11 O5 H5 107.1(16)
N3 C6 H6A 109.5
N3 C6 H6B 109.5
H6A C6 H6B 109.5
N3 C6 H6C 109.5
H6A C6 H6C 109.5
H6B C6 H6C 109.5
C4 N3 C3 126.18(8)
C4 N3 C6 116.63(8)
C3 N3 C6 117.09(9)
C1 N2 C2 106.35(9)
C1 N2 H2 123.1(12)
C2 N2 H2 130.1(12)
N2 C1 N1 113.13(10)
N2 C1 H1 123.4
N1 C1 H1 123.4
C5 N4 C4 118.97(8)
C5 N4 C7 121.23(9)
C4 N4 C7 119.64(8)
O6 C13 C14 121.72(10)
O6 C13 C12 117.85(10)
C14 C13 C12 120.43(9)
C11 C12 C13 119.59(10)
C11 C12 H12 120.2
C13 C12 H12 120.2
O1 C3 N3 121.15(9)
O1 C3 C2 126.80(9)
N3 C3 C2 112.05(8)
C5 C2 N2 105.69(9)
C5 C2 C3 122.82(9)
N2 C2 C3 131.48(9)
O2 C4 N4 120.76(9)
O2 C4 N3 121.25(9)
N4 C4 N3 117.99(8)
N1 C5 C2 111.13(9)
N1 C5 N4 126.88(9)
C2 C5 N4 121.99(9)
N4 C7 H7A 109.5
N4 C7 H7B 109.5
H7A C7 H7B 109.5
N4 C7 H7C 109.5
H7A C7 H7C 109.5
H7B C7 H7C 109.5
O3 C8 O4 122.67(10)
O3 C8 C9 122.79(10)
O4 C8 C9 114.53(9)
C10 C9 C14 121.00(10)
C10 C9 C8 120.96(9)
C14 C9 C8 118.03(9)
C13 C14 C9 119.35(9)
C13 C14 H14 120.3
C9 C14 H14 120.3
O5 C11 C12 117.29(10)
O5 C11 C10 121.89(9)
C12 C11 C10 120.82(9)
C9 C10 C11 118.79(9)
C9 C10 H10 120.6
C11 C10 H10 120.6

loop_
_geom_bond_atom_site_label_1
_geom_bond_atom_site_label_2
_geom_bond_distance
O2 C4 1.2286(11)
N1 C1 1.3380(15)
N1 C5 1.3566(13)
O1 C3 1.2303(12)
O4 C8 1.3159(13)
O4 H4 0.95(2)
O3 C8 1.2170(12)
O6 C13 1.3605(13)
O6 H6 0.92(3)
O5 C11 1.3614(13)
O5 H5 0.91(3)
C6 N3 1.4690(14)
C6 H6A 0.9600
C6 H6B 0.9600
C6 H6C 0.9600
N3 C4 1.3925(12)
N3 C3 1.4007(12)
N2 C1 1.3356(16)
N2 C2 1.3725(13)
N2 H2 0.943(18)
C1 H1 0.9300
N4 C5 1.3706(12)
N4 C4 1.3714(13)
N4 C7 1.4637(13)
C13 C14 1.3880(15)
C13 C12 1.3912(15)
C12 C11 1.3863(14)
C12 H12 0.9300
C3 C2 1.4164(14)
C2 C5 1.3703(13)
C7 H7A 0.9600
C7 H7B 0.9600
C7 H7C 0.9600
C8 C9 1.4887(15)
C9 C10 1.3904(13)
C9 C14 1.3914(14)
C14 H14 0.9300
C11 C10 1.3944(14)
C10 H10 0.9300

loop_
_geom_torsion_atom_site_label_1
_geom_torsion_atom_site_label_2
_geom_torsion_atom_site_label_3
_geom_torsion_atom_site_label_4
_geom_torsion
C2 N2 C1 N1 -0.01(17)
C5 N1 C1 N2 0.34(17)
O6 C13 C12 C11 -179.52(12)
C14 C13 C12 C11 0.22(19)
C4 N3 C3 O1 179.63(11)
C6 N3 C3 O1 3.37(16)
C4 N3 C3 C2 -0.59(15)
C6 N3 C3 C2 -176.85(10)
C1 N2 C2 C5 -0.31(14)
C1 N2 C2 C3 -178.90(13)
O1 C3 C2 C5 -179.64(11)
N3 C3 C2 C5 0.60(16)
O1 C3 C2 N2 -1.3(2)
N3 C3 C2 N2 178.97(11)
C5 N4 C4 O2 -179.57(10)
C7 N4 C4 O2 5.08(17)
C5 N4 C4 N3 0.70(15)
C7 N4 C4 N3 -174.65(10)
C3 N3 C4 O2 -179.77(10)
C6 N3 C4 O2 -3.49(16)
C3 N3 C4 N4 -0.04(16)
C6 N3 C4 N4 176.24(10)
C1 N1 C5 C2 -0.54(14)
C1 N1 C5 N4 178.69(12)
N2 C2 C5 N1 0.54(14)
C3 C2 C5 N1 179.28(10)
N2 C2 C5 N4 -178.73(10)
C3 C2 C5 N4 0.01(17)
C4 N4 C5 N1 -179.85(11)
C7 N4 C5 N1 -4.58(18)
C4 N4 C5 C2 -0.70(16)
C7 N4 C5 C2 174.57(10)
O3 C8 C9 C10 174.55(12)
O4 C8 C9 C10 -4.21(16)
O3 C8 C9 C14 -4.18(18)
O4 C8 C9 C14 177.05(11)
O6 C13 C14 C9 -179.21(12)
C12 C13 C14 C9 1.06(19)
C10 C9 C14 C13 -1.08(18)
C8 C9 C14 C13 177.66(10)
C13 C12 C11 O5 179.03(12)
C13 C12 C11 C10 -1.51(19)
C14 C9 C10 C11 -0.18(17)
C8 C9 C10 C11 -178.87(10)
O5 C11 C10 C9 -179.08(11)
C12 C11 C10 C9 1.48(17)
